data_2010306
loop_
_publ_author_name
'Xu, Shimin'
'Gantzel, Peter K.'
'Clark, Leigh B.'

_publ_section_title
;
 Glycoluril
;
_journal_issue 12
_journal_name_full 'Acta Crystallographica Section C'
_journal_page_first 1988
_journal_page_last 1989
_journal_paper_doi 10.1107/S0108270194006955
_journal_volume 50
_journal_year 1994
_chemical_formula_sum 'C4 H6 N4 O2'
_chemical_formula_weight 142.12
_chemical_name_common glycoluril
_chemical_name_systematic
;
tetrahydroimidazo [4,5-d] imidazole-2,5 (1H, 3H)-dione
;
_space_group_IT_number 63
_symmetry_cell_setting orthorhombic
_symmetry_space_group_name_Hall '-C 2c 2'
_symmetry_space_group_name_H-M 'C m c m'
_audit_creation_method SHELXL
_cell_angle_alpha 90.0
_cell_angle_beta 90.0
_cell_angle_gamma 90.0
_cell_formula_units_Z 4
_cell_length_a 7.373(2)
_cell_length_b 7.546(3)
_cell_length_c 10.579(3)
_cell_measurement_reflns_used 16
_cell_measurement_temperature 299
_cell_measurement_theta_max 13.5
_cell_measurement_theta_min 4
_cell_volume 588.6(3)
_computing_cell_refinement SHELXTL-Plus
_computing_data_collection 'SHELXTL-Plus (Sheldrick, year?)'
_computing_data_reduction SHELXTL-Plus
_computing_molecular_graphics SHELXTL-Plus
_computing_structure_refinement 'SHELXL-93 (Sheldrick, 1994)'
_computing_structure_solution 'SHELXS-86 (Sheldrick, 1990)'
_diffrn_ambient_temperature 299
_diffrn_measurement_device 'Siemens R3m/V diffractometer'
_diffrn_measurement_method Wyckoff
_diffrn_radiation_monochromator graphite
_diffrn_radiation_source 'fine-focus sealed tube'
_diffrn_radiation_type MoK\a
_diffrn_radiation_wavelength 0.71073
_diffrn_reflns_av_R_equivalents 0.0165
_diffrn_reflns_av_sigmaI/netI 0.0130
_diffrn_reflns_limit_h_max 10
_diffrn_reflns_limit_h_min -1
_diffrn_reflns_limit_k_max 10
_diffrn_reflns_limit_k_min 0
_diffrn_reflns_limit_l_max 0
_diffrn_reflns_limit_l_min -14
_diffrn_reflns_number 550
_diffrn_reflns_theta_max 29.94
_diffrn_reflns_theta_min 3.85
_diffrn_standards_decay_% 0.35
_diffrn_standards_interval_count 197
_diffrn_standards_number 3
_exptl_absorpt_coefficient_mu 0.131
_exptl_absorpt_correction_type none
_exptl_crystal_colour colorless
_exptl_crystal_density_diffrn 1.604
_exptl_crystal_description prism
_exptl_crystal_F_000 296
_exptl_crystal_size_max 1.0
_exptl_crystal_size_mid 0.4
_exptl_crystal_size_min 0.4
_refine_diff_density_max 0.268
_refine_diff_density_min -0.264
_refine_ls_extinction_method none
_refine_ls_goodness_of_fit_all 1.081
_refine_ls_goodness_of_fit_obs 1.114
_refine_ls_hydrogen_treatment refU
_refine_ls_matrix_type full
_refine_ls_number_parameters 31
_refine_ls_number_reflns 486
_refine_ls_number_restraints 0
_refine_ls_restrained_S_all 1.081
_refine_ls_restrained_S_obs 1.114
_refine_ls_R_factor_all 0.0479
_refine_ls_R_factor_obs 0.0405
_refine_ls_shift/esd_max 0.001
_refine_ls_shift/esd_mean 0.000
_refine_ls_structure_factor_coef Fsqd
_refine_ls_weighting_scheme
; calc w = 1/[\s^2^(F~o~^2^)+(0.0785P)^2^+0.1473P]
  where P = (F~o~^2^+2Fc^2^)/3
;
_refine_ls_wR_factor_all 0.1246
_refine_ls_wR_factor_obs 0.1163
_reflns_number_observed 403
_reflns_number_total 486
_reflns_observed_criterion >2sigma(I)
_cod_data_source_file ka1088.cif
_cod_data_source_block glyc
_cod_database_code 2010306

loop_
_symmetry_equiv_pos_as_xyz
x,y,z
-x,-y,z+1/2
-x,y,-z+1/2
x,-y,-z
x+1/2,y+1/2,z
-x+1/2,-y+1/2,z+1/2
-x+1/2,y+1/2,-z+1/2
x+1/2,-y+1/2,-z
-x,-y,-z
x,y,-z-1/2
x,-y,z-1/2
-x,y,z
-x+1/2,-y+1/2,-z
x+1/2,y+1/2,-z-1/2
x+1/2,-y+1/2,z-1/2
-x+1/2,y+1/2,z

loop_
_atom_site_aniso_label
_atom_site_aniso_U_11
_atom_site_aniso_U_22
_atom_site_aniso_U_33
_atom_site_aniso_U_12
_atom_site_aniso_U_13
_atom_site_aniso_U_23
O1 0.0250(6) 0.0651(8) 0.0277(6) 0.000 0.000 -0.0136(5)
N2 0.0189(5) 0.0625(7) 0.0260(5) -0.0012(4) 0.0007(3) -0.0096(4)
C3 0.0227(6) 0.0374(7) 0.0221(6) -0.0028(5) 0.000 0.000
C4 0.0213(6) 0.0414(8) 0.0226(7) 0.000 0.000 -0.0002(6)

loop_
_atom_site_label
_atom_site_fract_x
_atom_site_fract_y
_atom_site_fract_z
_atom_site_U_iso_or_equiv
_atom_site_thermal_displace_type
_atom_site_calc_flag
_atom_site_refinement_flags
_atom_site_occupancy
_atom_site_disorder_group
_atom_site_type_symbol
O1 0.0000 0.2245(2) 0.46658(11) 0.0393(4) Uani d S 1 . O
N2 0.14924(12) 0.3510(2) 0.63534(9) 0.0358(3) Uani d . 1 . N
H2A 0.26281(12) 0.3271(2) 0.60926(9) 0.046(4) Uiso d R 1 . H
C3 0.1059(2) 0.4450(2) 0.7500 0.0274(4) Uani d S 1 . C
H3A 0.1551(2) 0.5628(2) 0.7500 0.031(5) Uiso d SR 1 . H
C4 0.0000 0.3016(2) 0.57014(15) 0.0285(4) Uani d S 1 . C

loop_
_atom_type_symbol
_atom_type_description
_atom_type_scat_dispersion_real
_atom_type_scat_dispersion_imag
_atom_type_scat_source
C C 0.0033 0.0016 'International Tables Vol C Tables 4.2.6.8 and 6.1.1.4'
H H 0.0000 0.0000 'International Tables Vol C Tables 4.2.6.8 and 6.1.1.4'
N N 0.0061 0.0033 'International Tables Vol C Tables 4.2.6.8 and 6.1.1.4'
O O 0.0106 0.0060 'International Tables Vol C Tables 4.2.6.8 and 6.1.1.4'

loop_
_geom_angle_atom_site_label_1
_geom_angle_atom_site_label_2
_geom_angle_atom_site_label_3
_geom_angle_site_symmetry_1
_geom_angle_site_symmetry_3
_geom_angle
_geom_angle_publ_flag
C4 N2 C3 . . 112.64(11) yes
N2 C3 N2 10_557 . 114.67(13) yes
N2 C3 C3 10_557 3_556 102.82(7) yes
N2 C3 C3 . 3_556 102.82(7) ?
O1 C4 N2 . . 125.47(7) yes
O1 C4 N2 . 12 125.47(7) ?
N2 C4 N2 . 12 109.05(14) yes

loop_
_geom_bond_atom_site_label_1
_geom_bond_atom_site_label_2
_geom_bond_site_symmetry_2
_geom_bond_distance
_geom_bond_publ_flag
O1 C4 . 1.241(2) yes
N2 C4 . 1.3512(13) yes
N2 C3 . 1.4409(13) yes
C3 N2 10_557 1.4409(13) ?
C3 C3 3_556 1.561(3) yes
C4 N2 12 1.3512(13) yes
